data_1524671
loop_
_publ_author_name
'Keve, E.T.'
'Skapski, A.C.'

_publ_section_title
;
 The crystal structure of triclinic beta-Bi Nb O4
;
_journal_name_full 'Journal of Solid State Chemistry'
_journal_page_first 159
_journal_page_last 165
_journal_volume 8
_journal_year 1973
_chemical_formula_sum 'Bi Nb O4'
_space_group_IT_number 2
_symmetry_space_group_name_Hall '-P 1'
_symmetry_space_group_name_H-M 'P -1'
_cell_angle_alpha 89.88
_cell_angle_beta 77.43
_cell_angle_gamma 87.15
_cell_formula_units_Z 4
_cell_length_a 7.611
_cell_length_b 5.536
_cell_length_c 7.919
_cell_volume 325.250
_citation_journal_id_ASTM JSSCBI
_cod_data_source_file Keve_JSSCBI_1973_1048.cif
_cod_data_source_block Bi1Nb1O4
_cod_original_cell_volume 325.2496
_cod_original_formula_sum 'Bi1 Nb1 O4'
_cod_database_code 1524671

loop_
_symmetry_equiv_pos_as_xyz
x,y,z
-x,-y,-z

loop_
_atom_site_label
_atom_site_type_symbol
_atom_site_fract_x
_atom_site_fract_y
_atom_site_fract_z
_atom_site_occupancy
_atom_site_U_iso_or_equiv
Nb1 Nb+5 0.6556 0.775 0.6784 1 0.0
O1 O-2 0.325 0.292 0.047 1 0.0
O5 O-2 0.108 0.439 0.822 1 0.0
O7 O-2 0.448 0.918 0.226 1 0.0
Bi1 Bi+3 0.1215 0.7644 0.6272 1 0.0
O4 O-2 0.312 0.167 0.551 1 0.0
O8 O-2 0.54 0.449 0.278 1 0.0
Bi2 Bi+3 0.8335 0.282 0.8745 1 0.0
Nb2 Nb+5 0.3243 0.247 0.8228 1 0.0
O2 O-2 0.106 0.988 0.319 1 0.0
O3 O-2 0.167 0.464 0.36 1 0.0
O6 O-2 0.168 0.972 0.863 1 0.0
